data_7127221
loop_
_publ_author_name
'Semenova, Evgeniya'
'Lahtigui, Ouidad'
'Scott, Sarah K.'
'Albritton, Matthew'
'Abboud, Khalil A.'
'Ghiviriga, Ion'
'Roitberg, Adrian E.'
'Grenning, Alexander J.'

_publ_section_title
;
 Selective ring-rearrangement or ring-closing metathesis of
 bicyclo[3.2.1]octenes.
;
_journal_issue 79
_journal_name_full 'Chemical communications (Cambridge, England)'
_journal_page_first 11779
_journal_page_last 11782
_journal_paper_doi 10.1039/d0cc04624h
_journal_volume 56
_journal_year 2020
_chemical_formula_sum 'C19 H21 N3 O2'
_chemical_formula_weight 323.39
_space_group_crystal_system monoclinic
_space_group_IT_number 14
_space_group_name_Hall '-P 2ybc'
_space_group_name_H-M_alt 'P 1 21/c 1'
_atom_sites_solution_hydrogens geom
_atom_sites_solution_primary direct
_atom_sites_solution_secondary difmap
_audit_creation_method SHELXL-2014/7
_audit_update_record
;
2019-10-29 deposited with the CCDC.	2020-09-11 downloaded from the CCDC.
;
_cell_angle_alpha 90
_cell_angle_beta 106.2848(6)
_cell_angle_gamma 90
_cell_formula_units_Z 4
_cell_length_a 8.5708(2)
_cell_length_b 17.0112(4)
_cell_length_c 12.3358(3)
_cell_measurement_reflns_used 9998
_cell_measurement_temperature 103(2)
_cell_measurement_theta_max 36.06
_cell_measurement_theta_min 2.48
_cell_volume 1726.40(7)
_computing_cell_refinement 'Bruker APEX3 (Bruker, 2014)'
_computing_data_collection 'Bruker APEX3 (Bruker, 2014)'
_computing_data_reduction 'Bruker Apex3 SAINT (Bruker, 2014)'
_computing_molecular_graphics 'XP in SHELXTL-plus, Bruker 2014'
_computing_publication_material 'SHELXL2014/7, Sheldrick, G. M. 2014'
_computing_structure_refinement 'SHELXL2014/7, Sheldrick G. M. 2014'
_computing_structure_solution 'SHELXL2014/7, Sheldrick G. M. 2014'
_diffrn_ambient_temperature 100(2)
_diffrn_measured_fraction_theta_full 1.000
_diffrn_measured_fraction_theta_max 0.997
_diffrn_measurement_device_type 'Bruker APEX-II DUO'
_diffrn_measurement_method 'phi and omega scans'
_diffrn_radiation_type MoK\a
_diffrn_radiation_wavelength 0.71073
_diffrn_reflns_av_R_equivalents 0.0340
_diffrn_reflns_av_unetI/netI 0.0340
_diffrn_reflns_Laue_measured_fraction_full 1.000
_diffrn_reflns_Laue_measured_fraction_max 0.997
_diffrn_reflns_limit_h_max 13
_diffrn_reflns_limit_h_min -14
_diffrn_reflns_limit_k_max 28
_diffrn_reflns_limit_k_min -28
_diffrn_reflns_limit_l_max 20
_diffrn_reflns_limit_l_min -20
_diffrn_reflns_number 55483
_diffrn_reflns_point_group_measured_fraction_full 1.000
_diffrn_reflns_point_group_measured_fraction_max 0.997
_diffrn_reflns_theta_full 25.000
_diffrn_reflns_theta_max 36.362
_diffrn_reflns_theta_min 2.096
_diffrn_source 'fine-focus sealed tube'
_exptl_absorpt_coefficient_mu 0.082
_exptl_absorpt_correction_T_max 0.9938
_exptl_absorpt_correction_T_min 0.9799
_exptl_absorpt_correction_type integration
_exptl_absorpt_process_details 'based on measured indexed crystal faces, Bruker SHELXTL2014 (Sheldrick, 2014)'
_exptl_crystal_colour colourless
_exptl_crystal_density_diffrn 1.244
_exptl_crystal_description plate
_exptl_crystal_F_000 688
_exptl_crystal_size_max 0.268
_exptl_crystal_size_mid 0.229
_exptl_crystal_size_min 0.104
_exptl_transmission_factor_max 0.7471
_exptl_transmission_factor_min 0.7122
_refine_diff_density_max 0.526
_refine_diff_density_min -0.203
_refine_diff_density_rms 0.052
_refine_ls_extinction_method none
_refine_ls_goodness_of_fit_ref 0.999
_refine_ls_hydrogen_treatment constr
_refine_ls_matrix_type full
_refine_ls_number_parameters 220
_refine_ls_number_reflns 8378
_refine_ls_number_restraints 0
_refine_ls_restrained_S_all 0.999
_refine_ls_R_factor_all 0.0603
_refine_ls_R_factor_gt 0.0402
_refine_ls_shift/su_max 0.001
_refine_ls_shift/su_mean 0.000
_refine_ls_structure_factor_coef Fsqd
_refine_ls_weighting_details 'w=1/[\s^2^(Fo^2^)+(0.0712P)^2^] where P=(Fo^2^+2Fc^2^)/3'
_refine_ls_weighting_scheme calc
_refine_ls_wR_factor_gt 0.1078
_refine_ls_wR_factor_ref 0.1148
_reflns_Friedel_coverage 0.000
_reflns_number_gt 6168
_reflns_number_total 8378
_reflns_threshold_expression 'I > 2\s(I)'
_cod_data_source_file d0cc04624h2.cif
_cod_data_source_block nova1
_cod_depositor_comments 'Adding full bibliography for 7127221.cif.'
_cod_original_sg_symbol_H-M 'P 21/c'
_cod_database_code 7127221
_shelx_shelxl_version_number 2014/7
_shelx_space_group_comment
; 
The symmetry employed for this shelxl refinement is uniquely defined 
by the following loop, which should always be used as a source of 
symmetry information in preference to the above space-group names. 
They are only intended as comments. 
;
_shelx_estimated_absorpt_t_min 0.978
_shelx_estimated_absorpt_t_max 0.991

loop_
_space_group_symop_operation_xyz
'x, y, z'
'-x, y+1/2, -z+1/2'
'-x, -y, -z'
'x, -y-1/2, z-1/2'

loop_
_atom_site_label
_atom_site_type_symbol
_atom_site_fract_x
_atom_site_fract_y
_atom_site_fract_z
_atom_site_U_iso_or_equiv
_atom_site_adp_type
_atom_site_occupancy
_atom_site_site_symmetry_order
_atom_site_calc_flag
_atom_site_refinement_flags_posn
_atom_site_refinement_flags_adp
_atom_site_refinement_flags_occupancy
_atom_site_disorder_assembly
_atom_site_disorder_group
O1 O 0.30558(7) 0.17411(3) 0.87153(4) 0.02211(12) Uani 1 1 d . . . . .
O2 O 0.18742(6) 0.16897(3) 0.68080(4) 0.01403(9) Uani 1 1 d . . . . .
N1 N 0.38774(7) 0.25384(3) 0.75120(4) 0.01275(10) Uani 1 1 d . . . . .
N2 N 0.29480(11) 0.56340(5) 0.50804(6) 0.03385(18) Uani 1 1 d . . . . .
N3 N 0.46918(8) 0.59273(4) 0.87681(6) 0.02337(14) Uani 1 1 d . . . . .
C1 C 0.57867(9) 0.29585(5) 0.66238(6) 0.02023(14) Uani 1 1 d . . . . .
H1A H 0.6269 0.2484 0.6382 0.024 Uiso 1 1 calc R U . . .
H1B H 0.6019 0.3418 0.6202 0.024 Uiso 1 1 calc R U . . .
C2 C 0.64656(9) 0.30860(5) 0.79027(7) 0.02037(14) Uani 1 1 d . . . . .
H2A H 0.6984 0.3609 0.8066 0.024 Uiso 1 1 calc R U . . .
H2B H 0.7277 0.2677 0.8243 0.024 Uiso 1 1 calc R U . . .
C3 C 0.49729(8) 0.30274(4) 0.83610(5) 0.01345(11) Uani 1 1 d . . . . .
H3A H 0.5253 0.2776 0.9124 0.016 Uiso 1 1 calc R U . . .
C4 C 0.41650(8) 0.38402(4) 0.83660(5) 0.01259(11) Uani 1 1 d . . . . .
H4A H 0.4973 0.4192 0.8885 0.015 Uiso 1 1 calc R U . . .
C5 C 0.26349(8) 0.38064(4) 0.87884(5) 0.01507(12) Uani 1 1 d . . . . .
H5A H 0.2918 0.3496 0.9496 0.018 Uiso 1 1 calc R U . . .
H5B H 0.2409 0.4349 0.8992 0.018 Uiso 1 1 calc R U . . .
C6 C 0.10659(9) 0.34776(4) 0.80419(6) 0.01742(13) Uani 1 1 d . . . . .
H6A H 0.0348 0.3290 0.8447 0.021 Uiso 1 1 calc R U . . .
C7 C 0.04880(9) 0.33990(4) 0.69232(6) 0.01896(13) Uani 1 1 d . . . . .
H7A H -0.0574 0.3181 0.6682 0.023 Uiso 1 1 calc R U . . .
C8 C 0.12066(9) 0.35910(4) 0.59743(5) 0.01893(13) Uani 1 1 d . . . . .
H8A H 0.0730 0.4096 0.5642 0.023 Uiso 1 1 calc R U . . .
H8B H 0.0830 0.3184 0.5385 0.023 Uiso 1 1 calc R U . . .
C9 C 0.30700(9) 0.36584(4) 0.62145(5) 0.01506(12) Uani 1 1 d . . . . .
H9A H 0.3299 0.3901 0.5537 0.018 Uiso 1 1 calc R U . . .
C10 C 0.39420(8) 0.28548(4) 0.64235(5) 0.01447(12) Uani 1 1 d . . . . .
H10A H 0.3475 0.2478 0.5794 0.017 Uiso 1 1 calc R U . . .
C11 C 0.37400(8) 0.41971(4) 0.72017(5) 0.01282(11) Uani 1 1 d . . . . .
C12 C 0.38512(8) 0.49828(4) 0.70560(5) 0.01464(12) Uani 1 1 d . . . . .
C13 C 0.33709(10) 0.53442(4) 0.59571(6) 0.02037(14) Uani 1 1 d . . . . .
C14 C 0.43482(9) 0.55106(4) 0.80017(6) 0.01678(12) Uani 1 1 d . . . . .
C15 C 0.29373(8) 0.19669(4) 0.77555(5) 0.01338(11) Uani 1 1 d . . . . .
C16 C 0.07380(8) 0.10553(4) 0.68771(6) 0.01622(12) Uani 1 1 d . . . . .
C17 C -0.03606(10) 0.10195(5) 0.56721(6) 0.02283(15) Uani 1 1 d . . . . .
H17A H -0.1183 0.0610 0.5616 0.034 Uiso 1 1 calc R U . . .
H17B H 0.0292 0.0897 0.5156 0.034 Uiso 1 1 calc R U . . .
H17C H -0.0898 0.1529 0.5468 0.034 Uiso 1 1 calc R U . . .
C18 C 0.16749(11) 0.02918(5) 0.71991(8) 0.02842(17) Uani 1 1 d . . . . .
H18A H 0.0909 -0.0142 0.7163 0.043 Uiso 1 1 calc R U . . .
H18B H 0.2397 0.0335 0.7969 0.043 Uiso 1 1 calc R U . . .
H18C H 0.2322 0.0190 0.6673 0.043 Uiso 1 1 calc R U . . .
C19 C -0.02618(10) 0.12605(6) 0.76802(7) 0.02925(19) Uani 1 1 d . . . . .
H19A H -0.1113 0.0864 0.7617 0.044 Uiso 1 1 calc R U . . .
H19B H -0.0763 0.1778 0.7484 0.044 Uiso 1 1 calc R U . . .
H19C H 0.0446 0.1271 0.8457 0.044 Uiso 1 1 calc R U . . .

loop_
_atom_site_aniso_label
_atom_site_aniso_U_11
_atom_site_aniso_U_22
_atom_site_aniso_U_33
_atom_site_aniso_U_23
_atom_site_aniso_U_13
_atom_site_aniso_U_12
O1 0.0256(3) 0.0251(3) 0.0136(2) 0.00546(19) 0.00211(18) -0.0090(2)
O2 0.0163(2) 0.0136(2) 0.01251(18) -0.00068(16) 0.00453(16) -0.00480(17)
N1 0.0155(2) 0.0115(2) 0.0120(2) -0.00074(17) 0.00498(17) -0.00293(18)
N2 0.0446(5) 0.0277(4) 0.0254(3) 0.0106(3) 0.0035(3) -0.0056(3)
N3 0.0256(3) 0.0174(3) 0.0241(3) -0.0038(2) 0.0021(2) -0.0022(2)
C1 0.0219(3) 0.0185(3) 0.0248(3) -0.0012(3) 0.0140(3) -0.0038(3)
C2 0.0154(3) 0.0179(3) 0.0293(3) -0.0038(3) 0.0088(3) -0.0023(2)
C3 0.0132(3) 0.0122(3) 0.0141(2) 0.0000(2) 0.0024(2) -0.0008(2)
C4 0.0160(3) 0.0113(3) 0.0100(2) -0.00102(19) 0.00289(19) -0.0012(2)
C5 0.0179(3) 0.0162(3) 0.0118(2) -0.0015(2) 0.0054(2) 0.0000(2)
C6 0.0149(3) 0.0201(3) 0.0180(3) -0.0034(2) 0.0059(2) 0.0015(2)
C7 0.0144(3) 0.0216(3) 0.0194(3) -0.0033(2) 0.0023(2) 0.0019(2)
C8 0.0205(3) 0.0197(3) 0.0129(3) 0.0003(2) -0.0013(2) -0.0005(3)
C9 0.0224(3) 0.0130(3) 0.0097(2) -0.00081(19) 0.0044(2) -0.0030(2)
C10 0.0203(3) 0.0124(3) 0.0131(2) -0.0016(2) 0.0087(2) -0.0033(2)
C11 0.0148(3) 0.0121(3) 0.0117(2) -0.00032(19) 0.00389(19) -0.0007(2)
C12 0.0173(3) 0.0121(3) 0.0137(2) 0.0004(2) 0.0031(2) -0.0013(2)
C13 0.0255(4) 0.0150(3) 0.0194(3) 0.0028(2) 0.0043(3) -0.0033(3)
C14 0.0165(3) 0.0124(3) 0.0202(3) 0.0009(2) 0.0031(2) -0.0006(2)
C15 0.0137(3) 0.0128(3) 0.0137(2) 0.0009(2) 0.0039(2) -0.0008(2)
C16 0.0160(3) 0.0178(3) 0.0158(3) -0.0003(2) 0.0061(2) -0.0065(2)
C17 0.0244(4) 0.0268(4) 0.0163(3) -0.0025(3) 0.0040(2) -0.0104(3)
C18 0.0272(4) 0.0167(3) 0.0390(4) 0.0054(3) 0.0054(3) -0.0065(3)
C19 0.0237(4) 0.0463(5) 0.0221(3) -0.0090(3) 0.0135(3) -0.0146(3)

loop_
_atom_type_symbol
_atom_type_description
_atom_type_scat_dispersion_real
_atom_type_scat_dispersion_imag
_atom_type_scat_source
C C 0.0033 0.0016 'International Tables Vol C Tables 4.2.6.8 and 6.1.1.4'
H H 0.0000 0.0000 'International Tables Vol C Tables 4.2.6.8 and 6.1.1.4'
N N 0.0061 0.0033 'International Tables Vol C Tables 4.2.6.8 and 6.1.1.4'
O O 0.0106 0.0060 'International Tables Vol C Tables 4.2.6.8 and 6.1.1.4'

loop_
_geom_angle_atom_site_label_1
_geom_angle_atom_site_label_2
_geom_angle_atom_site_label_3
_geom_angle
_geom_angle_site_symmetry_1
_geom_angle_site_symmetry_3
_geom_angle_publ_flag
C15 O2 C16 120.20(5) . . ?
C15 N1 C3 123.82(5) . . ?
C15 N1 C10 130.43(5) . . ?
C3 N1 C10 105.52(5) . . ?
C2 C1 C10 104.90(5) . . ?
C2 C1 H1A 110.8 . . ?
C10 C1 H1A 110.8 . . ?
C2 C1 H1B 110.8 . . ?
C10 C1 H1B 110.8 . . ?
H1A C1 H1B 108.8 . . ?
C1 C2 C3 104.68(6) . . ?
C1 C2 H2A 110.8 . . ?
C3 C2 H2A 110.8 . . ?
C1 C2 H2B 110.8 . . ?
C3 C2 H2B 110.8 . . ?
H2A C2 H2B 108.9 . . ?
N1 C3 C2 101.97(5) . . ?
N1 C3 C4 108.33(5) . . ?
C2 C3 C4 111.25(5) . . ?
N1 C3 H3A 111.6 . . ?
C2 C3 H3A 111.6 . . ?
C4 C3 H3A 111.6 . . ?
C11 C4 C5 109.63(5) . . ?
C11 C4 C3 110.19(5) . . ?
C5 C4 C3 113.08(5) . . ?
C11 C4 H4A 107.9 . . ?
C5 C4 H4A 107.9 . . ?
C3 C4 H4A 107.9 . . ?
C6 C5 C4 120.31(5) . . ?
C6 C5 H5A 107.2 . . ?
C4 C5 H5A 107.2 . . ?
C6 C5 H5B 107.2 . . ?
C4 C5 H5B 107.2 . . ?
H5A C5 H5B 106.9 . . ?
C7 C6 C5 132.59(7) . . ?
C7 C6 H6A 113.7 . . ?
C5 C6 H6A 113.7 . . ?
C6 C7 C8 131.94(7) . . ?
C6 C7 H7A 114.0 . . ?
C8 C7 H7A 114.0 . . ?
C7 C8 C9 119.61(5) . . ?
C7 C8 H8A 107.4 . . ?
C9 C8 H8A 107.4 . . ?
C7 C8 H8B 107.4 . . ?
C9 C8 H8B 107.4 . . ?
H8A C8 H8B 107.0 . . ?
C11 C9 C8 109.88(5) . . ?
C11 C9 C10 110.32(5) . . ?
C8 C9 C10 113.09(6) . . ?
C11 C9 H9A 107.8 . . ?
C8 C9 H9A 107.8 . . ?
C10 C9 H9A 107.8 . . ?
N1 C10 C1 101.32(5) . . ?
N1 C10 C9 109.75(5) . . ?
C1 C10 C9 110.62(6) . . ?
N1 C10 H10A 111.6 . . ?
C1 C10 H10A 111.6 . . ?
C9 C10 H10A 111.6 . . ?
C12 C11 C9 121.24(6) . . ?
C12 C11 C4 121.10(6) . . ?
C9 C11 C4 117.50(5) . . ?
C11 C12 C14 121.58(6) . . ?
C11 C12 C13 122.27(6) . . ?
C14 C12 C13 116.01(6) . . ?
N2 C13 C12 178.30(9) . . ?
N3 C14 C12 177.41(8) . . ?
O1 C15 N1 123.35(6) . . ?
O1 C15 O2 125.59(6) . . ?
N1 C15 O2 111.06(5) . . ?
O2 C16 C18 109.39(6) . . ?
O2 C16 C19 111.85(6) . . ?
C18 C16 C19 112.24(7) . . ?
O2 C16 C17 102.18(5) . . ?
C18 C16 C17 110.98(7) . . ?
C19 C16 C17 109.77(6) . . ?
C16 C17 H17A 109.5 . . ?
C16 C17 H17B 109.5 . . ?
H17A C17 H17B 109.5 . . ?
C16 C17 H17C 109.5 . . ?
H17A C17 H17C 109.5 . . ?
H17B C17 H17C 109.5 . . ?
C16 C18 H18A 109.5 . . ?
C16 C18 H18B 109.5 . . ?
H18A C18 H18B 109.5 . . ?
C16 C18 H18C 109.5 . . ?
H18A C18 H18C 109.5 . . ?
H18B C18 H18C 109.5 . . ?
C16 C19 H19A 109.5 . . ?
C16 C19 H19B 109.5 . . ?
H19A C19 H19B 109.5 . . ?
C16 C19 H19C 109.5 . . ?
H19A C19 H19C 109.5 . . ?
H19B C19 H19C 109.5 . . ?

loop_
_geom_bond_atom_site_label_1
_geom_bond_atom_site_label_2
_geom_bond_distance
_geom_bond_site_symmetry_2
_geom_bond_publ_flag
O1 C15 1.2217(8) . ?
O2 C15 1.3496(8) . ?
O2 C16 1.4720(8) . ?
N1 C15 1.3492(9) . ?
N1 C3 1.4557(8) . ?
N1 C10 1.4620(8) . ?
N2 C13 1.1508(10) . ?
N3 C14 1.1519(9) . ?
C1 C2 1.5361(11) . ?
C1 C10 1.5404(10) . ?
C1 H1A 0.9900 . ?
C1 H1B 0.9900 . ?
C2 C3 1.5401(10) . ?
C2 H2A 0.9900 . ?
C2 H2B 0.9900 . ?
C3 C4 1.5472(9) . ?
C3 H3A 1.0000 . ?
C4 C11 1.5069(9) . ?
C4 C5 1.5420(9) . ?
C4 H4A 1.0000 . ?
C5 C6 1.5083(10) . ?
C5 H5A 0.9900 . ?
C5 H5B 0.9900 . ?
C6 C7 1.3357(10) . ?
C6 H6A 0.9500 . ?
C7 C8 1.5035(11) . ?
C7 H7A 0.9500 . ?
C8 C9 1.5447(10) . ?
C8 H8A 0.9900 . ?
C8 H8B 0.9900 . ?
C9 C11 1.5035(9) . ?
C9 C10 1.5447(10) . ?
C9 H9A 1.0000 . ?
C10 H10A 1.0000 . ?
C11 C12 1.3555(9) . ?
C12 C14 1.4386(10) . ?
C12 C13 1.4395(9) . ?
C16 C18 1.5201(11) . ?
C16 C19 1.5211(10) . ?
C16 C17 1.5215(10) . ?
C17 H17A 0.9800 . ?
C17 H17B 0.9800 . ?
C17 H17C 0.9800 . ?
C18 H18A 0.9800 . ?
C18 H18B 0.9800 . ?
C18 H18C 0.9800 . ?
C19 H19A 0.9800 . ?
C19 H19B 0.9800 . ?
C19 H19C 0.9800 . ?

loop_
_geom_torsion_atom_site_label_1
_geom_torsion_atom_site_label_2
_geom_torsion_atom_site_label_3
_geom_torsion_atom_site_label_4
_geom_torsion
_geom_torsion_site_symmetry_1
_geom_torsion_site_symmetry_2
_geom_torsion_site_symmetry_3
_geom_torsion_site_symmetry_4
_geom_torsion_publ_flag
C10 C1 C2 C3 1.34(7) . . . . ?
C15 N1 C3 C2 139.97(7) . . . . ?
C10 N1 C3 C2 -45.06(6) . . . . ?
C15 N1 C3 C4 -102.61(7) . . . . ?
C10 N1 C3 C4 72.36(6) . . . . ?
C1 C2 C3 N1 25.47(7) . . . . ?
C1 C2 C3 C4 -89.83(6) . . . . ?
N1 C3 C4 C11 -55.96(7) . . . . ?
C2 C3 C4 C11 55.35(7) . . . . ?
N1 C3 C4 C5 67.12(6) . . . . ?
C2 C3 C4 C5 178.42(5) . . . . ?
C11 C4 C5 C6 48.59(8) . . . . ?
C3 C4 C5 C6 -74.79(8) . . . . ?
C4 C5 C6 C7 -23.52(12) . . . . ?
C5 C6 C7 C8 1.86(14) . . . . ?
C6 C7 C8 C9 21.99(12) . . . . ?
C7 C8 C9 C11 -50.57(8) . . . . ?
C7 C8 C9 C10 73.19(8) . . . . ?
C15 N1 C10 C1 -139.75(7) . . . . ?
C3 N1 C10 C1 45.74(6) . . . . ?
C15 N1 C10 C9 103.28(8) . . . . ?
C3 N1 C10 C9 -71.23(6) . . . . ?
C2 C1 C10 N1 -27.47(7) . . . . ?
C2 C1 C10 C9 88.86(7) . . . . ?
C11 C9 C10 N1 52.88(7) . . . . ?
C8 C9 C10 N1 -70.64(7) . . . . ?
C11 C9 C10 C1 -58.10(7) . . . . ?
C8 C9 C10 C1 178.39(5) . . . . ?
C8 C9 C11 C12 -88.48(8) . . . . ?
C10 C9 C11 C12 146.16(6) . . . . ?
C8 C9 C11 C4 87.01(7) . . . . ?
C10 C9 C11 C4 -38.35(8) . . . . ?
C5 C4 C11 C12 90.44(7) . . . . ?
C3 C4 C11 C12 -144.49(6) . . . . ?
C5 C4 C11 C9 -85.06(7) . . . . ?
C3 C4 C11 C9 40.01(8) . . . . ?
C9 C11 C12 C14 174.15(6) . . . . ?
C4 C11 C12 C14 -1.18(10) . . . . ?
C9 C11 C12 C13 -1.28(10) . . . . ?
C4 C11 C12 C13 -176.61(6) . . . . ?
C3 N1 C15 O1 -9.09(11) . . . . ?
C10 N1 C15 O1 177.29(7) . . . . ?
C3 N1 C15 O2 170.83(6) . . . . ?
C10 N1 C15 O2 -2.79(10) . . . . ?
C16 O2 C15 O1 -0.69(10) . . . . ?
C16 O2 C15 N1 179.39(6) . . . . ?
C15 O2 C16 C18 -70.38(8) . . . . ?
C15 O2 C16 C19 54.61(8) . . . . ?
C15 O2 C16 C17 171.96(6) . . . . ?
